data_7102252
loop_
_publ_author_name
'Kimura, Masanari'
'Mori, Masahiko'
'Tamaru, Yoshinao'

_publ_section_title
;
 Palladium-catalyzed 1,3-diol fragmentation: synthesis of omega-dienyl
 aldehydes.
;
_journal_issue 43
_journal_name_full 'Chemical communications (Cambridge, England)'
_journal_page_first 4504
_journal_page_last 4506
_journal_paper_doi 10.1039/b708526e
_journal_year 2007
_chemical_formula_moiety 'C13 H22 O2 '
_chemical_formula_sum 'C13 H22 O2'
_chemical_formula_weight 210.32
_space_group_IT_number 4
_symmetry_cell_setting monoclinic
_symmetry_Int_Tables_number 4
_symmetry_space_group_name_Hall 'P 2yb'
_symmetry_space_group_name_H-M 'P 1 21 1'
_audit_creation_date 2007-03-08
_audit_creation_method 'by CrystalStructure 3.8'
_cell_angle_alpha 90.0000
_cell_angle_beta 107.6320(10)
_cell_angle_gamma 90.0000
_cell_formula_units_Z 4
_cell_length_a 11.4552(9)
_cell_length_b 9.8390(7)
_cell_length_c 11.7723(10)
_cell_measurement_reflns_used 2204
_cell_measurement_temperature 296.1
_cell_measurement_theta_max 27.5
_cell_measurement_theta_min 3.5
_cell_volume 1264.50(17)
_computing_cell_refinement CrystalClear
_computing_data_collection CrystalClear
_computing_data_reduction CrystalStructure
_computing_publication_material 'CrystalStructure 3.8'
_computing_structure_refinement CRYSTALS
_computing_structure_solution SIR2004
_diffrn_detector_area_resol_mean 7.31
_diffrn_measured_fraction_theta_full 0.884
_diffrn_measured_fraction_theta_max 0.884
_diffrn_measurement_device_type 'Rigaku Mercury'
_diffrn_measurement_method \w
_diffrn_radiation_type 'Mo K\a'
_diffrn_radiation_wavelength 0.71070
_diffrn_reflns_av_R_equivalents 0.019
_diffrn_reflns_limit_h_max 14
_diffrn_reflns_limit_h_min -12
_diffrn_reflns_limit_k_max 12
_diffrn_reflns_limit_k_min -12
_diffrn_reflns_limit_l_max 10
_diffrn_reflns_limit_l_min -15
_diffrn_reflns_number 8235
_diffrn_reflns_theta_full 27.48
_diffrn_reflns_theta_max 27.48
_exptl_absorpt_coefficient_mu 0.072
_exptl_absorpt_correction_T_max 0.986
_exptl_absorpt_correction_T_min 0.805
_exptl_absorpt_correction_type multi-scan
_exptl_absorpt_process_details 'Jacobson, R. (1998) Private communication'
_exptl_crystal_colour colorless
_exptl_crystal_density_diffrn 1.105
_exptl_crystal_density_method 'not measured'
_exptl_crystal_description prism
_exptl_crystal_F_000 464.00
_exptl_crystal_size_max 0.50
_exptl_crystal_size_mid 0.40
_exptl_crystal_size_min 0.20
_refine_diff_density_max 0.25
_refine_diff_density_min -0.20
_refine_ls_extinction_method none
_refine_ls_goodness_of_fit_ref 0.942
_refine_ls_hydrogen_treatment refall
_refine_ls_number_parameters 327
_refine_ls_number_reflns 2721
_refine_ls_R_factor_gt 0.0578
_refine_ls_shift/su_max 0.0000
_refine_ls_structure_factor_coef Fsqd
_refine_ls_weighting_details 'w = 1/[0.0010Fo^2^ + 3.0000\s(Fo^2^) + 0.5000]/(4Fo^2^)'
_refine_ls_weighting_scheme calc
_refine_ls_wR_factor_ref 0.1380
_reflns_number_gt 1970
_reflns_number_total 2721
_reflns_threshold_expression F^2^>2.0\s(F^2^)
_cod_data_source_file b708526e.txt
_cod_data_source_block '__0698a'
_cod_original_formula_sum 'C13 H22 O2 '
_cod_database_code 7102252

loop_
_symmetry_equiv_pos_site_id
_symmetry_equiv_pos_as_xyz
1 +X,+Y,+Z
2 -X,1/2+Y,-Z

loop_
_atom_site_label
_atom_site_type_symbol
_atom_site_fract_x
_atom_site_fract_y
_atom_site_fract_z
_atom_site_U_iso_or_equiv
_atom_site_adp_type
_atom_site_occupancy
_atom_site_symmetry_multiplicity
_atom_site_calc_flag
_atom_site_refinement_flags
O(1) O 0.0764(3) 0.9558(3) 0.5027(2) 0.0854(11) Uani 1.00 1 d .
O(2) O -0.0284(2) 0.7174(3) 0.4070(2) 0.0700(9) Uani 1.00 1 d .
O(3) O 0.4767(3) 0.4975(3) 0.5137(3) 0.0899(13) Uani 1.00 1 d .
O(4) O 0.4379(2) 0.7642(3) 0.5660(2) 0.0693(9) Uani 1.00 1 d .
C(1) C 0.1205(5) 1.1841(6) 0.3062(5) 0.103(2) Uani 1.00 1 d .
C(2) C 0.1588(4) 1.0810(4) 0.3770(4) 0.0763(15) Uani 1.00 1 d .
C(3) C 0.0819(3) 0.9611(4) 0.3830(3) 0.0561(11) Uani 1.00 1 d .
C(4) C 0.1347(3) 0.8311(3) 0.3507(3) 0.0521(10) Uani 1.00 1 d .
C(5) C 0.0740(3) 0.6944(3) 0.3658(3) 0.0516(10) Uani 1.00 1 d .
C(6) C 0.0462(3) 0.6242(4) 0.2432(3) 0.0573(11) Uani 1.00 1 d .
C(7) C 0.1712(4) 0.5793(5) 0.2364(4) 0.0877(17) Uani 1.00 1 d .
C(8) C 0.2325(4) 0.7161(6) 0.2168(4) 0.1005(19) Uani 1.00 1 d .
C(9) C 0.1367(3) 0.8203(4) 0.2205(3) 0.0671(12) Uani 1.00 1 d .
C(10) C 0.0164(4) 0.7454(4) 0.1546(3) 0.0698(13) Uani 1.00 1 d .
C(11) C -0.1026(4) 0.8203(5) 0.1470(4) 0.0977(17) Uani 1.00 1 d .
C(12) C 0.0069(7) 0.7067(7) 0.0248(3) 0.125(2) Uani 1.00 1 d .
C(13) C -0.0464(4) 0.5107(5) 0.2228(4) 0.0882(16) Uani 1.00 1 d .
C(14) C 0.3187(5) 0.2932(6) 0.6419(6) 0.128(2) Uani 1.00 1 d .
C(15) C 0.4182(4) 0.3546(4) 0.6483(4) 0.0789(15) Uani 1.00 1 d .
C(16) C 0.4272(3) 0.4982(4) 0.6125(3) 0.0611(11) Uani 1.00 1 d .
C(17) C 0.5096(3) 0.5836(3) 0.7139(3) 0.0526(10) Uani 1.00 1 d .
C(18) C 0.5173(3) 0.7369(4) 0.6817(3) 0.0581(11) Uani 1.00 1 d .
C(19) C 0.4876(4) 0.8117(4) 0.7844(3) 0.0633(12) Uani 1.00 1 d .
C(20) C 0.6027(4) 0.7898(5) 0.8924(4) 0.0973(18) Uani 1.00 1 d .
C(21) C 0.5950(4) 0.6398(5) 0.9241(3) 0.0920(17) Uani 1.00 1 d .
C(22) C 0.4763(3) 0.5927(4) 0.8307(3) 0.0655(12) Uani 1.00 1 d .
C(23) C 0.3947(3) 0.7183(4) 0.8168(3) 0.0671(13) Uani 1.00 1 d .
C(24) C 0.2701(3) 0.7088(5) 0.7224(4) 0.0873(16) Uani 1.00 1 d .
C(25) C 0.3657(5) 0.7567(6) 0.9318(4) 0.126(2) Uani 1.00 1 d .
C(26) C 0.4582(5) 0.9596(4) 0.7587(4) 0.0955(18) Uani 1.00 1 d .
H(1) H 0.0372 1.1857 0.2531 0.131 Uiso 1.00 1 c R
H(2) H 0.1754 1.2593 0.3066 0.131 Uiso 1.00 1 c R
H(3) H 0.2426 1.0825 0.4290 0.094 Uiso 1.00 1 c R
H(4) H 0.0001 0.9745 0.3289 0.069 Uiso 1.00 1 c R
H(5) H 0.039(5) 0.886(6) 0.514(5) 0.11(2) Uiso 1.00 1 c .
H(6) H 0.2192 0.8263 0.4008 0.063 Uiso 1.00 1 c R
H(7) H 0.1333 0.6399 0.4244 0.063 Uiso 1.00 1 c R
H(8) H -0.060(3) 0.655(4) 0.425(3) 0.063(13) Uiso 1.00 1 c .
H(9) H 0.2183 0.5356 0.3099 0.112 Uiso 1.00 1 c R
H(10) H 0.1629 0.5176 0.1701 0.112 Uiso 1.00 1 c R
H(11) H 0.2483 0.7170 0.1404 0.131 Uiso 1.00 1 c R
H(12) H 0.3085 0.7317 0.2799 0.131 Uiso 1.00 1 c R
H(13) H 0.1465 0.9070 0.1852 0.085 Uiso 1.00 1 c R
H(14) H -0.0858 0.8934 0.2051 0.108 Uiso 1.00 1 c R
H(15) H -0.1369 0.8577 0.0676 0.108 Uiso 1.00 1 c R
H(16) H -0.1606 0.7573 0.1636 0.108 Uiso 1.00 1 c R
H(17) H 0.0314 0.7835 -0.0144 0.150 Uiso 1.00 1 c R
H(18) H -0.0770 0.6821 -0.0177 0.150 Uiso 1.00 1 c R
H(19) H 0.0603 0.6301 0.0250 0.150 Uiso 1.00 1 c R
H(20) H -0.1280 0.5473 0.1871 0.109 Uiso 1.00 1 c R
H(21) H -0.0420 0.4684 0.2984 0.109 Uiso 1.00 1 c R
H(22) H -0.0289 0.4436 0.1699 0.109 Uiso 1.00 1 c R
H(23) H 0.3205 0.1992 0.6671 0.162 Uiso 1.00 1 c R
H(24) H 0.2411 0.3404 0.6119 0.162 Uiso 1.00 1 c R
H(25) H 0.4939 0.3040 0.6788 0.097 Uiso 1.00 1 c R
H(26) H 0.3459 0.5379 0.5870 0.075 Uiso 1.00 1 c R
H(27) H 0.490(3) 0.569(4) 0.505(3) 0.047(13) Uiso 1.00 1 c .
H(28) H 0.5916 0.5463 0.7330 0.064 Uiso 1.00 1 c R
H(29) H 0.6008 0.7579 0.6839 0.070 Uiso 1.00 1 c R
H(30) H 0.455(6) 0.828(8) 0.537(5) 0.17(3) Uiso 1.00 1 c .
H(31) H 0.6767 0.8075 0.8711 0.109 Uiso 1.00 1 c R
H(32) H 0.6009 0.8479 0.9584 0.108 Uiso 1.00 1 c R
H(33) H 0.5895 0.6298 1.0043 0.104 Uiso 1.00 1 c R
H(34) H 0.6652 0.5895 0.9169 0.104 Uiso 1.00 1 c R
H(35) H 0.4411 0.5103 0.8518 0.079 Uiso 1.00 1 c R
H(36) H 0.2708 0.6349 0.6681 0.110 Uiso 1.00 1 c R
H(37) H 0.2526 0.7935 0.6783 0.110 Uiso 1.00 1 c R
H(38) H 0.2074 0.6921 0.7607 0.110 Uiso 1.00 1 c R
H(39) H 0.4367 0.7998 0.9867 0.164 Uiso 1.00 1 c R
H(40) H 0.3451 0.6754 0.9682 0.164 Uiso 1.00 1 c R
H(41) H 0.2969 0.8191 0.9131 0.164 Uiso 1.00 1 c R
H(42) H 0.3709 0.9701 0.7206 0.119 Uiso 1.00 1 c R
H(43) H 0.5024 0.9935 0.7060 0.119 Uiso 1.00 1 c R
H(44) H 0.4824 1.0105 0.8326 0.119 Uiso 1.00 1 c R

loop_
_atom_site_aniso_label
_atom_site_aniso_U_11
_atom_site_aniso_U_22
_atom_site_aniso_U_33
_atom_site_aniso_U_12
_atom_site_aniso_U_13
_atom_site_aniso_U_23
O(1) 0.139(2) 0.062(2) 0.0683(19) 0.008(2) 0.0514(19) -0.0062(16)
O(2) 0.095(2) 0.0593(18) 0.0773(18) -0.0017(17) 0.0579(16) 0.0072(15)
O(3) 0.142(3) 0.065(2) 0.082(2) 0.003(2) 0.062(2) -0.0148(19)
O(4) 0.091(2) 0.0669(19) 0.0489(15) -0.0052(15) 0.0202(14) 0.0097(13)
C(1) 0.112(4) 0.075(3) 0.141(4) 0.006(3) 0.068(3) 0.015(3)
C(2) 0.084(3) 0.064(2) 0.088(3) -0.007(2) 0.037(2) -0.016(2)
C(3) 0.068(2) 0.056(2) 0.049(2) -0.001(2) 0.0235(18) 0.0002(18)
C(4) 0.056(2) 0.055(2) 0.0461(19) 0.0037(18) 0.0158(16) -0.0045(17)
C(5) 0.054(2) 0.051(2) 0.052(2) 0.0120(17) 0.0183(16) 0.0090(17)
C(6) 0.066(2) 0.058(2) 0.053(2) -0.004(2) 0.0248(17) -0.0049(18)
C(7) 0.093(3) 0.074(3) 0.112(3) 0.001(2) 0.055(3) -0.029(2)
C(8) 0.094(3) 0.106(4) 0.128(4) -0.021(3) 0.073(3) -0.048(3)
C(9) 0.086(2) 0.068(2) 0.059(2) -0.018(2) 0.038(2) -0.009(2)
C(10) 0.097(3) 0.063(2) 0.048(2) -0.014(2) 0.020(2) 0.0003(19)
C(11) 0.096(3) 0.094(3) 0.079(3) -0.006(3) -0.010(2) 0.011(3)
C(12) 0.217(5) 0.112(4) 0.046(2) -0.038(4) 0.040(3) -0.012(3)
C(13) 0.108(3) 0.073(3) 0.090(3) -0.024(3) 0.039(2) -0.012(2)
C(14) 0.120(4) 0.077(3) 0.207(6) -0.016(3) 0.081(4) -0.006(4)
C(15) 0.079(3) 0.056(2) 0.108(3) 0.001(2) 0.037(2) -0.010(2)
C(16) 0.067(2) 0.050(2) 0.071(2) 0.001(2) 0.029(2) -0.0059(19)
C(17) 0.049(2) 0.055(2) 0.055(2) 0.0069(17) 0.0175(16) 0.0012(17)
C(18) 0.058(2) 0.060(2) 0.056(2) -0.0086(19) 0.0167(17) 0.0039(18)
C(19) 0.090(2) 0.054(2) 0.045(2) -0.007(2) 0.0187(19) -0.0014(18)
C(20) 0.101(3) 0.098(4) 0.072(3) -0.031(3) -0.005(2) 0.003(2)
C(21) 0.107(3) 0.095(3) 0.057(2) -0.009(3) -0.002(2) 0.010(2)
C(22) 0.080(2) 0.062(2) 0.057(2) -0.008(2) 0.023(2) 0.0138(19)
C(23) 0.088(2) 0.068(2) 0.057(2) -0.001(2) 0.039(2) -0.004(2)
C(24) 0.082(2) 0.083(3) 0.109(3) 0.020(2) 0.048(2) -0.000(3)
C(25) 0.184(5) 0.134(5) 0.093(3) -0.013(4) 0.090(3) -0.024(3)
C(26) 0.154(4) 0.053(2) 0.089(3) 0.001(3) 0.051(3) -0.008(2)

loop_
_atom_type_symbol
_atom_type_description
_atom_type_scat_dispersion_real
_atom_type_scat_dispersion_imag
_atom_type_scat_source
C C 0.003 0.002
;
International Tables for Crystallography
(1992, Vol. C, Tables 4.2.6.8 and 6.1.1.4)
;
H H 0.000 0.000
;
International Tables for Crystallography
(1992, Vol. C, Table 6.1.1.4)
;
O O 0.011 0.006
;
International Tables for Crystallography
(1992, Vol. C, Tables 4.2.6.8 and 6.1.1.4)
;

loop_
_geom_angle_atom_site_label_1
_geom_angle_atom_site_label_2
_geom_angle_atom_site_label_3
_geom_angle
_geom_angle_publ_flag
C(1) C(2) C(3) 124.1(4) yes
O(1) C(3) C(2) 106.3(3) yes
O(1) C(3) C(4) 110.9(3) yes
C(2) C(3) C(4) 111.8(3) yes
C(3) C(4) C(5) 118.6(3) yes
C(3) C(4) C(9) 115.8(3) yes
C(5) C(4) C(9) 101.4(2) yes
O(2) C(5) C(4) 110.3(3) yes
O(2) C(5) C(6) 115.7(2) yes
C(4) C(5) C(6) 104.7(3) yes
C(5) C(6) C(7) 104.4(3) yes
C(5) C(6) C(10) 103.0(3) yes
C(5) C(6) C(13) 114.5(3) yes
C(7) C(6) C(10) 101.9(3) yes
C(7) C(6) C(13) 113.8(3) yes
C(10) C(6) C(13) 117.5(3) yes
C(6) C(7) C(8) 103.2(3) yes
C(7) C(8) C(9) 102.5(4) yes
C(4) C(9) C(8) 107.7(3) yes
C(4) C(9) C(10) 104.6(3) yes
C(8) C(9) C(10) 101.9(3) yes
C(6) C(10) C(9) 92.8(2) yes
C(6) C(10) C(11) 114.8(4) yes
C(6) C(10) C(12) 114.2(3) yes
C(9) C(10) C(11) 116.3(3) yes
C(9) C(10) C(12) 113.5(4) yes
C(11) C(10) C(12) 105.5(3) yes
C(14) C(15) C(16) 124.9(4) yes
O(3) C(16) C(15) 107.6(3) yes
O(3) C(16) C(17) 109.4(3) yes
C(15) C(16) C(17) 112.3(3) yes
C(16) C(17) C(18) 114.1(2) yes
C(16) C(17) C(22) 117.9(3) yes
C(18) C(17) C(22) 102.0(3) yes
O(4) C(18) C(17) 110.4(2) yes
O(4) C(18) C(19) 115.7(3) yes
C(17) C(18) C(19) 103.2(3) yes
C(18) C(19) C(20) 104.1(3) yes
C(18) C(19) C(23) 104.1(3) yes
C(18) C(19) C(26) 113.2(3) yes
C(20) C(19) C(23) 101.2(3) yes
C(20) C(19) C(26) 112.6(3) yes
C(23) C(19) C(26) 119.9(4) yes
C(19) C(20) C(21) 103.7(3) yes
C(20) C(21) C(22) 102.7(3) yes
C(17) C(22) C(21) 104.6(3) yes
C(17) C(22) C(23) 105.1(3) yes
C(21) C(22) C(23) 102.2(3) yes
C(19) C(23) C(22) 93.7(3) yes
C(19) C(23) C(24) 115.0(3) yes
C(19) C(23) C(25) 114.9(3) yes
C(22) C(23) C(24) 115.9(3) yes
C(22) C(23) C(25) 113.1(3) yes
C(24) C(23) C(25) 104.6(4) yes
C(3) O(1) H(5) 111(3) no
C(5) O(2) H(8) 118(3) no
C(16) O(3) H(27) 105(3) no
C(18) O(4) H(30) 114(4) no
C(2) C(1) H(1) 120.0 no
C(2) C(1) H(2) 120.0 no
H(1) C(1) H(2) 120.0 no
C(1) C(2) H(3) 118.0 no
C(3) C(2) H(3) 118.0 no
O(1) C(3) H(4) 109.2 no
C(2) C(3) H(4) 109.2 no
C(4) C(3) H(4) 109.2 no
C(3) C(4) H(6) 106.8 no
C(5) C(4) H(6) 106.8 no
C(9) C(4) H(6) 106.8 no
O(2) C(5) H(7) 108.6 no
C(4) C(5) H(7) 108.6 no
C(6) C(5) H(7) 108.6 no
C(6) C(7) H(9) 111.0 no
C(6) C(7) H(10) 111.0 no
C(8) C(7) H(9) 111.0 no
C(8) C(7) H(10) 111.0 no
H(9) C(7) H(10) 109.5 no
C(7) C(8) H(11) 111.2 no
C(7) C(8) H(12) 111.2 no
C(9) C(8) H(11) 111.2 no
C(9) C(8) H(12) 111.2 no
H(11) C(8) H(12) 109.5 no
C(4) C(9) H(13) 113.9 no
C(8) C(9) H(13) 113.9 no
C(10) C(9) H(13) 113.9 no
C(10) C(11) H(14) 109.5 no
C(10) C(11) H(15) 109.5 no
C(10) C(11) H(16) 109.5 no
H(14) C(11) H(15) 109.5 no
H(14) C(11) H(16) 109.5 no
H(15) C(11) H(16) 109.5 no
C(10) C(12) H(17) 109.5 no
C(10) C(12) H(18) 109.5 no
C(10) C(12) H(19) 109.5 no
H(17) C(12) H(18) 109.5 no
H(17) C(12) H(19) 109.5 no
H(18) C(12) H(19) 109.5 no
C(6) C(13) H(20) 109.5 no
C(6) C(13) H(21) 109.5 no
C(6) C(13) H(22) 109.5 no
H(20) C(13) H(21) 109.5 no
H(20) C(13) H(22) 109.5 no
H(21) C(13) H(22) 109.5 no
C(15) C(14) H(23) 120.0 no
C(15) C(14) H(24) 120.0 no
H(23) C(14) H(24) 120.0 no
C(14) C(15) H(25) 117.5 no
C(16) C(15) H(25) 117.5 no
O(3) C(16) H(26) 109.2 no
C(15) C(16) H(26) 109.1 no
C(17) C(16) H(26) 109.2 no
C(16) C(17) H(28) 107.4 no
C(18) C(17) H(28) 107.4 no
C(22) C(17) H(28) 107.4 no
O(4) C(18) H(29) 109.1 no
C(17) C(18) H(29) 109.1 no
C(19) C(18) H(29) 109.1 no
C(19) C(20) H(31) 110.9 no
C(19) C(20) H(32) 110.9 no
C(21) C(20) H(31) 110.9 no
C(21) C(20) H(32) 110.9 no
H(31) C(20) H(32) 109.5 no
C(20) C(21) H(33) 111.1 no
C(20) C(21) H(34) 111.1 no
C(22) C(21) H(33) 111.1 no
C(22) C(21) H(34) 111.1 no
H(33) C(21) H(34) 109.5 no
C(17) C(22) H(35) 114.5 no
C(21) C(22) H(35) 114.5 no
C(23) C(22) H(35) 114.5 no
C(23) C(24) H(36) 109.5 no
C(23) C(24) H(37) 109.5 no
C(23) C(24) H(38) 109.5 no
H(36) C(24) H(37) 109.5 no
H(36) C(24) H(38) 109.5 no
H(37) C(24) H(38) 109.5 no
C(23) C(25) H(39) 109.5 no
C(23) C(25) H(40) 109.5 no
C(23) C(25) H(41) 109.5 no
H(39) C(25) H(40) 109.5 no
H(39) C(25) H(41) 109.5 no
H(40) C(25) H(41) 109.5 no
C(19) C(26) H(42) 109.5 no
C(19) C(26) H(43) 109.5 no
C(19) C(26) H(44) 109.5 no
H(42) C(26) H(43) 109.5 no
H(42) C(26) H(44) 109.5 no
H(43) C(26) H(44) 109.5 no

loop_
_geom_bond_atom_site_label_1
_geom_bond_atom_site_label_2
_geom_bond_distance
_geom_bond_publ_flag
O(1) C(3) 1.430(5) yes
O(2) C(5) 1.416(5) yes
O(3) C(16) 1.440(6) yes
O(4) C(18) 1.416(4) yes
C(1) C(2) 1.301(7) yes
C(2) C(3) 1.486(6) yes
C(3) C(4) 1.512(5) yes
C(4) C(5) 1.549(5) yes
C(4) C(9) 1.543(5) yes
C(5) C(6) 1.544(5) yes
C(6) C(7) 1.524(6) yes
C(6) C(10) 1.553(5) yes
C(6) C(13) 1.508(6) yes
C(7) C(8) 1.567(8) yes
C(8) C(9) 1.512(7) yes
C(9) C(10) 1.548(5) yes
C(10) C(11) 1.528(7) yes
C(10) C(12) 1.547(6) yes
C(14) C(15) 1.272(8) yes
C(15) C(16) 1.487(6) yes
C(16) C(17) 1.529(4) yes
C(17) C(18) 1.564(5) yes
C(17) C(22) 1.538(6) yes
C(18) C(19) 1.540(5) yes
C(19) C(20) 1.545(5) yes
C(19) C(23) 1.539(6) yes
C(19) C(26) 1.503(6) yes
C(20) C(21) 1.531(7) yes
C(21) C(22) 1.539(5) yes
C(22) C(23) 1.528(6) yes
C(23) C(24) 1.524(5) yes
C(23) C(25) 1.536(7) yes
O(1) H(5) 0.84(6) no
O(2) H(8) 0.78(4) no
O(3) H(27) 0.74(4) no
O(4) H(30) 0.77(8) no
C(1) H(1) 0.970 no
C(1) H(2) 0.970 no
C(2) H(3) 0.970 no
C(3) H(4) 0.970 no
C(4) H(6) 0.970 no
C(5) H(7) 0.970 no
C(7) H(9) 0.970 no
C(7) H(10) 0.970 no
C(8) H(11) 0.970 no
C(8) H(12) 0.970 no
C(9) H(13) 0.970 no
C(11) H(14) 0.970 no
C(11) H(15) 0.970 no
C(11) H(16) 0.970 no
C(12) H(17) 0.970 no
C(12) H(18) 0.970 no
C(12) H(19) 0.970 no
C(13) H(20) 0.970 no
C(13) H(21) 0.970 no
C(13) H(22) 0.970 no
C(14) H(23) 0.970 no
C(14) H(24) 0.970 no
C(15) H(25) 0.970 no
C(16) H(26) 0.970 no
C(17) H(28) 0.970 no
C(18) H(29) 0.970 no
C(20) H(31) 0.970 no
C(20) H(32) 0.970 no
C(21) H(33) 0.970 no
C(21) H(34) 0.970 no
C(22) H(35) 0.970 no
C(24) H(36) 0.970 no
C(24) H(37) 0.970 no
C(24) H(38) 0.970 no
C(25) H(39) 0.970 no
C(25) H(40) 0.970 no
C(25) H(41) 0.970 no
C(26) H(42) 0.970 no
C(26) H(43) 0.970 no
C(26) H(44) 0.970 no

loop_
_geom_contact_atom_site_label_1
_geom_contact_atom_site_label_2
_geom_contact_distance
_geom_contact_site_symmetry_2
O(1) O(2) 2.900(5) 2_556
O(1) C(5) 3.533(5) 2_556
O(1) C(13) 3.394(6) 2_556
O(2) O(1) 2.900(5) 2_546
O(2) C(2) 3.578(6) 2_546
O(2) C(14) 3.284(7) 2_556
O(3) O(4) 2.768(5) 2_646
O(3) C(18) 3.459(5) 2_646
O(3) C(26) 3.524(6) 2_646
O(4) O(3) 2.768(5) 2_656
O(4) C(15) 3.521(6) 2_656
C(2) O(2) 3.578(6) 2_556
C(5) O(1) 3.533(5) 2_546
C(13) O(1) 3.394(6) 2_546
C(14) O(2) 3.284(7) 2_546
C(15) O(4) 3.521(6) 2_646
C(18) O(3) 3.459(5) 2_656
C(26) O(3) 3.524(6) 2_656
O(1) H(7) 3.321 2_556
O(1) H(8) 2.16(4) 2_556
O(1) H(21) 2.492 2_556
O(1) H(37) 2.893 .
O(1) H(42) 3.569 .
O(2) H(5) 3.41(6) 2_546
O(2) H(23) 3.196 2_556
O(2) H(24) 2.669 2_556
O(3) H(3) 3.191 2_646
O(3) H(9) 3.218 .
O(3) H(29) 3.241 2_646
O(3) H(30) 2.00(7) 2_646
O(3) H(43) 2.669 2_646
O(4) H(6) 2.735 .
O(4) H(7) 3.596 .
O(4) H(12) 3.259 .
O(4) H(25) 3.231 2_656
O(4) H(27) 3.29(4) 2_656
C(1) H(8) 3.44(4) 2_556
C(1) H(17) 3.488 2_555
C(1) H(18) 3.280 2_555
C(1) H(21) 3.346 1_565
C(1) H(22) 3.219 1_565
C(1) H(29) 3.242 2_656
C(1) H(38) 3.599 2_556
C(2) H(8) 2.97(4) 2_556
C(2) H(23) 3.552 1_565
C(2) H(28) 3.495 2_656
C(2) H(29) 3.511 2_656
C(3) H(8) 3.02(4) 2_556
C(7) H(2) 3.251 1_545
C(8) H(25) 3.122 2_656
C(8) H(40) 3.561 1_554
C(11) H(31) 3.462 1_454
C(11) H(32) 3.460 1_454
C(12) H(1) 3.162 2_545
C(12) H(22) 3.332 2_555
C(13) H(1) 3.326 1_545
C(13) H(2) 3.468 1_545
C(13) H(5) 3.31(6) 2_546
C(13) H(17) 3.363 2_545
C(13) H(41) 3.401 2_546
C(14) H(3) 3.165 1_545
C(14) H(8) 3.13(4) 2_546
C(14) H(16) 3.341 2_546
C(14) H(42) 3.315 1_545
C(14) H(43) 3.568 1_545
C(15) H(12) 3.221 2_646
C(15) H(30) 2.97(8) 2_646
C(16) H(30) 3.02(8) 2_646
C(18) H(2) 3.488 2_646
C(20) H(15) 3.142 1_656
C(20) H(16) 3.521 1_656
C(21) H(16) 3.513 1_656
C(21) H(39) 3.558 2_647
C(21) H(44) 3.485 2_647
C(22) H(39) 3.552 2_647
C(24) H(5) 3.48(5) .
C(24) H(7) 3.448 .
C(25) H(11) 3.162 1_556
C(26) H(23) 2.860 1_565
C(26) H(25) 3.573 1_565
C(26) H(27) 3.50(4) 2_656
C(26) H(33) 3.438 2_657
H(1) C(12) 3.162 2_555
H(1) C(13) 3.326 1_565
H(1) H(17) 2.847 2_555
H(1) H(18) 2.942 2_555
H(1) H(19) 3.170 2_555
H(1) H(21) 3.022 1_565
H(1) H(22) 2.743 1_565
H(1) H(38) 2.758 2_556
H(2) C(7) 3.251 1_565
H(2) C(13) 3.468 1_565
H(2) C(18) 3.488 2_656
H(2) H(9) 2.761 1_565
H(2) H(10) 2.987 1_565
H(2) H(17) 3.545 2_555
H(2) H(18) 3.331 2_555
H(2) H(21) 3.208 1_565
H(2) H(22) 3.012 1_565
H(2) H(24) 3.533 1_565
H(2) H(28) 3.534 2_656
H(2) H(29) 2.533 2_656
H(2) H(31) 3.101 2_656
H(3) O(3) 3.191 2_656
H(3) C(14) 3.165 1_565
H(3) H(8) 3.157 2_556
H(3) H(23) 2.908 1_565
H(3) H(24) 3.331 1_565
H(3) H(27) 2.926 2_656
H(3) H(28) 3.093 2_656
H(3) H(29) 3.068 2_656
H(3) H(30) 3.454 .
H(3) H(42) 3.481 .
H(4) H(8) 3.284 2_556
H(4) H(24) 3.321 2_556
H(4) H(36) 3.491 2_556
H(4) H(38) 3.135 2_556
H(5) O(2) 3.41(6) 2_556
H(5) C(13) 3.31(6) 2_556
H(5) C(24) 3.48(5) .
H(5) H(7) 3.398 2_556
H(5) H(8) 2.73(7) 2_556
H(5) H(21) 2.345 2_556
H(5) H(24) 3.133 2_556
H(5) H(37) 2.771 .
H(5) H(38) 3.520 .
H(6) O(4) 2.735 .
H(6) H(30) 2.692 .
H(6) H(36) 3.560 .
H(6) H(37) 3.188 .
H(7) O(1) 3.321 2_546
H(7) O(4) 3.596 .
H(7) C(24) 3.448 .
H(7) H(5) 3.398 2_546
H(7) H(26) 2.789 .
H(7) H(36) 2.824 .
H(7) H(37) 3.258 .
H(8) O(1) 2.16(4) 2_546
H(8) C(1) 3.44(4) 2_546
H(8) C(2) 2.97(4) 2_546
H(8) C(3) 3.02(4) 2_546
H(8) C(14) 3.13(4) 2_556
H(8) H(3) 3.157 2_546
H(8) H(4) 3.284 2_546
H(8) H(5) 2.73(7) 2_546
H(8) H(23) 2.878 2_556
H(8) H(24) 2.695 2_556
H(9) O(3) 3.218 .
H(9) H(2) 2.761 1_545
H(9) H(26) 3.145 .
H(9) H(27) 3.277 .
H(9) H(29) 3.417 2_646
H(9) H(31) 3.546 2_646
H(9) H(43) 3.288 2_646
H(10) H(2) 2.987 1_545
H(10) H(15) 3.145 2_545
H(10) H(17) 3.339 2_545
H(10) H(31) 2.902 2_646
H(11) C(25) 3.162 1_554
H(11) H(25) 3.190 2_656
H(11) H(39) 3.311 1_554
H(11) H(40) 2.621 1_554
H(11) H(41) 3.064 1_554
H(12) O(4) 3.259 .
H(12) C(15) 3.221 2_656
H(12) H(25) 2.280 2_656
H(12) H(27) 3.249 .
H(12) H(28) 3.319 2_656
H(12) H(30) 3.127 .
H(12) H(43) 3.162 2_646
H(13) H(18) 3.301 2_555
H(13) H(28) 3.171 2_656
H(13) H(34) 3.300 2_656
H(14) H(24) 3.226 2_556
H(14) H(38) 3.329 2_556
H(15) C(20) 3.142 1_454
H(15) H(10) 3.145 2_555
H(15) H(19) 3.118 2_555
H(15) H(31) 2.676 1_454
H(15) H(32) 2.888 1_454
H(15) H(34) 3.580 1_454
H(16) C(14) 3.341 2_556
H(16) C(20) 3.521 1_454
H(16) C(21) 3.513 1_454
H(16) H(23) 3.141 2_556
H(16) H(24) 3.160 2_556
H(16) H(31) 3.418 1_454
H(16) H(32) 3.177 1_454
H(16) H(33) 3.168 1_454
H(16) H(34) 3.411 1_454
H(17) C(1) 3.488 2_545
H(17) C(13) 3.363 2_555
H(17) H(1) 2.847 2_545
H(17) H(2) 3.545 2_545
H(17) H(10) 3.339 2_555
H(17) H(19) 3.559 2_555
H(17) H(22) 2.409 2_555
H(17) H(41) 3.418 1_554
H(18) C(1) 3.280 2_545
H(18) H(1) 2.942 2_545
H(18) H(2) 3.331 2_545
H(18) H(13) 3.301 2_545
H(18) H(22) 3.553 2_555
H(18) H(31) 2.993 1_454
H(18) H(34) 2.961 1_454
H(19) H(1) 3.170 2_545
H(19) H(15) 3.118 2_545
H(19) H(17) 3.559 2_545
H(19) H(40) 3.552 1_554
H(20) H(23) 3.512 2_556
H(20) H(33) 3.398 1_454
H(20) H(34) 3.367 1_454
H(20) H(37) 3.486 2_546
H(20) H(41) 2.965 2_546
H(20) H(42) 3.365 2_546
H(21) O(1) 2.492 2_546
H(21) C(1) 3.346 1_545
H(21) H(1) 3.022 1_545
H(21) H(2) 3.208 1_545
H(21) H(5) 2.345 2_546
H(21) H(37) 3.043 2_546
H(21) H(38) 3.266 2_546
H(21) H(41) 3.533 2_546
H(22) C(1) 3.219 1_545
H(22) C(12) 3.332 2_545
H(22) H(1) 2.743 1_545
H(22) H(2) 3.012 1_545
H(22) H(17) 2.409 2_545
H(22) H(18) 3.553 2_545
H(22) H(38) 3.462 2_546
H(22) H(41) 3.173 2_546
H(23) O(2) 3.196 2_546
H(23) C(2) 3.552 1_545
H(23) C(26) 2.860 1_545
H(23) H(3) 2.908 1_545
H(23) H(8) 2.878 2_546
H(23) H(16) 3.141 2_546
H(23) H(20) 3.512 2_546
H(23) H(42) 2.365 1_545
H(23) H(43) 2.841 1_545
H(23) H(44) 2.914 1_545
H(24) O(2) 2.669 2_546
H(24) H(2) 3.533 1_545
H(24) H(3) 3.331 1_545
H(24) H(4) 3.321 2_546
H(24) H(5) 3.133 2_546
H(24) H(8) 2.695 2_546
H(24) H(14) 3.226 2_546
H(24) H(16) 3.160 2_546
H(25) O(4) 3.231 2_646
H(25) C(8) 3.122 2_646
H(25) C(26) 3.573 1_545
H(25) H(11) 3.190 2_646
H(25) H(12) 2.280 2_646
H(25) H(27) 3.208 2_646
H(25) H(30) 2.780 2_646
H(25) H(43) 3.070 1_545
H(25) H(44) 3.431 1_545
H(26) H(7) 2.789 .
H(26) H(9) 3.145 .
H(27) O(4) 3.29(4) 2_646
H(27) C(26) 3.50(4) 2_646
H(27) H(3) 2.926 2_646
H(27) H(9) 3.277 .
H(27) H(12) 3.249 .
H(27) H(25) 3.208 2_656
H(27) H(30) 2.54(8) 2_646
H(27) H(43) 2.619 2_646
H(28) C(2) 3.495 2_646
H(28) H(2) 3.534 2_646
H(28) H(3) 3.093 2_646
H(28) H(12) 3.319 2_646
H(28) H(13) 3.171 2_646
H(29) O(3) 3.241 2_656
H(29) C(1) 3.242 2_646
H(29) C(2) 3.511 2_646
H(29) H(2) 2.533 2_646
H(29) H(3) 3.068 2_646
H(29) H(9) 3.417 2_656
H(30) O(3) 2.00(7) 2_656
H(30) C(15) 2.97(8) 2_656
H(30) C(16) 3.02(8) 2_656
H(30) H(3) 3.454 .
H(30) H(6) 2.692 .
H(30) H(12) 3.127 .
H(30) H(25) 2.780 2_656
H(30) H(27) 2.54(8) 2_656
H(31) C(11) 3.462 1_656
H(31) H(2) 3.101 2_646
H(31) H(9) 3.546 2_656
H(31) H(10) 2.902 2_656
H(31) H(15) 2.676 1_656
H(31) H(16) 3.418 1_656
H(31) H(18) 2.993 1_656
H(32) C(11) 3.460 1_656
H(32) H(15) 2.888 1_656
H(32) H(16) 3.177 1_656
H(32) H(35) 2.903 2_657
H(32) H(40) 3.344 2_657
H(33) C(26) 3.438 2_647
H(33) H(16) 3.168 1_656
H(33) H(20) 3.398 1_656
H(33) H(39) 3.265 2_647
H(33) H(41) 3.349 2_647
H(33) H(42) 3.503 2_647
H(33) H(44) 2.588 2_647
H(34) H(13) 3.300 2_646
H(34) H(15) 3.580 1_656
H(34) H(16) 3.411 1_656
H(34) H(18) 2.961 1_656
H(34) H(20) 3.367 1_656
H(34) H(39) 3.402 2_647
H(34) H(41) 3.278 2_647
H(35) H(32) 2.903 2_647
H(35) H(39) 2.873 2_647
H(35) H(44) 3.549 2_647
H(36) H(4) 3.491 2_546
H(36) H(6) 3.560 .
H(36) H(7) 2.824 .
H(37) O(1) 2.893 .
H(37) H(5) 2.771 .
H(37) H(6) 3.188 .
H(37) H(7) 3.258 .
H(37) H(20) 3.486 2_556
H(37) H(21) 3.043 2_556
H(38) C(1) 3.599 2_546
H(38) H(1) 2.758 2_546
H(38) H(4) 3.135 2_546
H(38) H(5) 3.520 .
H(38) H(14) 3.329 2_546
H(38) H(21) 3.266 2_556
H(38) H(22) 3.462 2_556
H(39) C(21) 3.558 2_657
H(39) C(22) 3.552 2_657
H(39) H(11) 3.311 1_556
H(39) H(33) 3.265 2_657
H(39) H(34) 3.402 2_657
H(39) H(35) 2.873 2_657
H(39) H(44) 3.506 2_647
H(40) C(8) 3.561 1_556
H(40) H(11) 2.621 1_556
H(40) H(19) 3.552 1_556
H(40) H(32) 3.344 2_647
H(40) H(44) 3.037 2_647
H(41) C(13) 3.401 2_556
H(41) H(11) 3.064 1_556
H(41) H(17) 3.418 1_556
H(41) H(20) 2.965 2_556
H(41) H(21) 3.533 2_556
H(41) H(22) 3.173 2_556
H(41) H(33) 3.349 2_657
H(41) H(34) 3.278 2_657
H(42) O(1) 3.569 .
H(42) C(14) 3.315 1_565
H(42) H(3) 3.481 .
H(42) H(20) 3.365 2_556
H(42) H(23) 2.365 1_565
H(42) H(33) 3.503 2_657
H(43) O(3) 2.669 2_656
H(43) C(14) 3.568 1_565
H(43) H(9) 3.288 2_656
H(43) H(12) 3.162 2_656
H(43) H(23) 2.841 1_565
H(43) H(25) 3.070 1_565
H(43) H(27) 2.619 2_656
H(44) C(21) 3.485 2_657
H(44) H(23) 2.914 1_565
H(44) H(25) 3.431 1_565
H(44) H(33) 2.588 2_657
H(44) H(35) 3.549 2_657
H(44) H(39) 3.506 2_657
H(44) H(40) 3.037 2_657

loop_
_geom_torsion_atom_site_label_1
_geom_torsion_atom_site_label_2
_geom_torsion_atom_site_label_3
_geom_torsion_atom_site_label_4
_geom_torsion
C(1) C(2) C(3) O(1) -119.8(5)
C(1) C(2) C(3) C(4) 119.0(5)
O(1) C(3) C(4) C(5) 54.9(4)
O(1) C(3) C(4) C(9) 175.7(3)
C(2) C(3) C(4) C(5) 173.4(2)
C(2) C(3) C(4) C(9) -65.8(4)
C(3) C(4) C(5) O(2) 1.6(3)
C(3) C(4) C(5) C(6) 126.7(3)
C(3) C(4) C(9) C(8) 158.4(3)
C(3) C(4) C(9) C(10) -93.7(3)
C(5) C(4) C(9) C(8) -71.9(3)
C(5) C(4) C(9) C(10) 36.0(3)
C(9) C(4) C(5) O(2) -126.4(3)
C(9) C(4) C(5) C(6) -1.2(3)
O(2) C(5) C(6) C(7) -165.7(3)
O(2) C(5) C(6) C(10) 88.2(4)
O(2) C(5) C(6) C(13) -40.5(4)
C(4) C(5) C(6) C(7) 72.7(3)
C(4) C(5) C(6) C(10) -33.5(3)
C(4) C(5) C(6) C(13) -162.2(3)
C(5) C(6) C(7) C(8) -72.9(4)
C(5) C(6) C(10) C(9) 52.5(3)
C(5) C(6) C(10) C(11) -68.2(4)
C(5) C(6) C(10) C(12) 169.8(4)
C(7) C(6) C(10) C(9) -55.5(3)
C(7) C(6) C(10) C(11) -176.2(3)
C(7) C(6) C(10) C(12) 61.8(5)
C(10) C(6) C(7) C(8) 34.1(4)
C(13) C(6) C(7) C(8) 161.6(3)
C(13) C(6) C(10) C(9) 179.4(4)
C(13) C(6) C(10) C(11) 58.7(5)
C(13) C(6) C(10) C(12) -63.3(6)
C(6) C(7) C(8) C(9) 2.4(4)
C(7) C(8) C(9) C(4) 71.5(4)
C(7) C(8) C(9) C(10) -38.2(4)
C(4) C(9) C(10) C(6) -54.6(3)
C(4) C(9) C(10) C(11) 64.9(4)
C(4) C(9) C(10) C(12) -172.5(3)
C(8) C(9) C(10) C(6) 57.5(3)
C(8) C(9) C(10) C(11) 177.0(4)
C(8) C(9) C(10) C(12) -60.4(4)
C(14) C(15) C(16) O(3) -115.9(6)
C(14) C(15) C(16) C(17) 123.6(5)
O(3) C(16) C(17) C(18) 63.0(4)
O(3) C(16) C(17) C(22) -177.3(3)
C(15) C(16) C(17) C(18) -177.6(3)
C(15) C(16) C(17) C(22) -57.9(5)
C(16) C(17) C(18) O(4) 4.1(5)
C(16) C(17) C(18) C(19) 128.4(3)
C(16) C(17) C(22) C(21) 161.0(3)
C(16) C(17) C(22) C(23) -91.7(3)
C(18) C(17) C(22) C(21) -73.2(3)
C(18) C(17) C(22) C(23) 34.0(3)
C(22) C(17) C(18) O(4) -124.2(3)
C(22) C(17) C(18) C(19) 0.1(2)
O(4) C(18) C(19) C(20) -167.3(3)
O(4) C(18) C(19) C(23) 87.0(3)
O(4) C(18) C(19) C(26) -44.7(5)
C(17) C(18) C(19) C(20) 72.0(3)
C(17) C(18) C(19) C(23) -33.7(3)
C(17) C(18) C(19) C(26) -165.4(3)
C(18) C(19) C(20) C(21) -72.4(4)
C(18) C(19) C(23) C(22) 52.4(3)
C(18) C(19) C(23) C(24) -68.4(4)
C(18) C(19) C(23) C(25) 170.0(3)
C(20) C(19) C(23) C(22) -55.4(3)
C(20) C(19) C(23) C(24) -176.2(4)
C(20) C(19) C(23) C(25) 62.2(4)
C(23) C(19) C(20) C(21) 35.3(4)
C(26) C(19) C(20) C(21) 164.6(4)
C(26) C(19) C(23) C(22) -179.9(2)
C(26) C(19) C(23) C(24) 59.3(5)
C(26) C(19) C(23) C(25) -62.3(4)
C(19) C(20) C(21) C(22) -0.0(4)
C(20) C(21) C(22) C(17) 73.6(4)
C(20) C(21) C(22) C(23) -35.7(4)
C(17) C(22) C(23) C(19) -52.9(3)
C(17) C(22) C(23) C(24) 67.1(4)
C(17) C(22) C(23) C(25) -172.1(3)
C(21) C(22) C(23) C(19) 56.0(3)
C(21) C(22) C(23) C(24) 176.1(4)
C(21) C(22) C(23) C(25) -63.1(5)

loop_
_cod_related_entry_id
_cod_related_entry_database
_cod_related_entry_code
1 ChemSpider 30653015
